data_7703526
loop_
_publ_author_name
'Frogley, Benjamin J.'
'Hill, Anthony F.'

_publ_section_title
;
 Metal coordination to bipyridyl carbynes.
;
_journal_issue 10
_journal_name_full 'Dalton transactions (Cambridge, England : 2003)'
_journal_page_first 3272
_journal_page_last 3283
_journal_paper_doi 10.1039/c9dt04744a
_journal_volume 49
_journal_year 2020
_chemical_formula_moiety 'C28 H29 Au B Cl N8 O2 W'
_chemical_formula_sum 'C28 H29 Au B Cl N8 O2 W'
_chemical_formula_weight 936.67
_space_group_crystal_system monoclinic
_space_group_IT_number 14
_space_group_name_Hall '-P 2yn'
_space_group_name_H-M_alt 'P 1 21/n 1'
_atom_sites_solution_hydrogens mixed
_audit_creation_method SHELXL-2018/3
_audit_update_record
;
2020-01-15 deposited with the CCDC.	2020-02-17 downloaded from the CCDC.
;
_cell_angle_alpha 90
_cell_angle_beta 90.182(2)
_cell_angle_gamma 90
_cell_formula_units_Z 4
_cell_length_a 10.1932(2)
_cell_length_b 15.8341(4)
_cell_length_c 18.7606(4)
_cell_measurement_reflns_used 4189
_cell_measurement_temperature 150.0(1)
_cell_measurement_theta_max 70.1260
_cell_measurement_theta_min 4.7120
_cell_volume 3027.95(12)
_computing_cell_refinement 'CrysAlisPro 1.171.40.36a (Rigaku OD, 2018)'
_computing_data_collection 'CrysAlisPro 1.171.40.36a (Rigaku OD, 2018)'
_computing_data_reduction 'CrysAlisPro 1.171.40.36a (Rigaku OD, 2018)'
_computing_molecular_graphics 'Mercury (Macrae et al., 2020)'
_computing_publication_material 'CIFTAB (Sheldrick, 2016)'
_computing_structure_refinement 'SHELXL-2018/3 (Sheldrick, 2018)'
_computing_structure_solution 'SHELXT 2014/5 (Sheldrick, 2014)'
_diffrn_ambient_temperature 150.0(1)
_diffrn_detector_area_resol_mean 8.1297
_diffrn_measured_fraction_theta_full 0.992
_diffrn_measured_fraction_theta_max 0.992
_diffrn_measurement_device_type 'SuperNova, Dual, Cu at home/near, EosS2'
_diffrn_measurement_method '\w scans'
_diffrn_radiation_type CuK\a
_diffrn_radiation_wavelength 1.54184
_diffrn_reflns_av_R_equivalents 0.0261
_diffrn_reflns_av_unetI/netI 0.0416
_diffrn_reflns_Laue_measured_fraction_full 0.992
_diffrn_reflns_Laue_measured_fraction_max 0.992
_diffrn_reflns_limit_h_max 10
_diffrn_reflns_limit_h_min -12
_diffrn_reflns_limit_k_max 16
_diffrn_reflns_limit_k_min -18
_diffrn_reflns_limit_l_max 22
_diffrn_reflns_limit_l_min -19
_diffrn_reflns_number 8792
_diffrn_reflns_point_group_measured_fraction_full 0.992
_diffrn_reflns_point_group_measured_fraction_max 0.992
_diffrn_reflns_theta_full 66.588
_diffrn_reflns_theta_max 66.588
_diffrn_reflns_theta_min 3.653
_diffrn_source 'micro-focus sealed X-ray tube'
_exptl_absorpt_coefficient_mu 17.043
_exptl_absorpt_correction_T_max 1.00000
_exptl_absorpt_correction_T_min 0.85941
_exptl_absorpt_correction_type multi-scan
_exptl_absorpt_process_details
; 
CrysAlisPro 1.171.40.36a (Rigaku Oxford Diffraction, 2018) 
Empirical absorption correction using spherical harmonics, 
 implemented in SCALE3 ABSPACK scaling algorithm. 
;
_exptl_crystal_colour orange
_exptl_crystal_density_diffrn 2.055
_exptl_crystal_description block
_exptl_crystal_F_000 1776
_exptl_crystal_size_max 0.111
_exptl_crystal_size_mid 0.066
_exptl_crystal_size_min 0.030
_refine_diff_density_max 2.171
_refine_diff_density_min -1.224
_refine_diff_density_rms 0.156
_refine_ls_extinction_method none
_refine_ls_goodness_of_fit_ref 1.051
_refine_ls_hydrogen_treatment mixed
_refine_ls_matrix_type full
_refine_ls_number_parameters 389
_refine_ls_number_reflns 5307
_refine_ls_number_restraints 1
_refine_ls_restrained_S_all 1.051
_refine_ls_R_factor_all 0.0418
_refine_ls_R_factor_gt 0.0351
_refine_ls_shift/su_max 0.001
_refine_ls_shift/su_mean 0.000
_refine_ls_structure_factor_coef Fsqd
_refine_ls_weighting_details 'w=1/[\s^2^(Fo^2^)+(0.0445P)^2^+7.5865P] where P=(Fo^2^+2Fc^2^)/3'
_refine_ls_weighting_scheme calc
_refine_ls_wR_factor_gt 0.0849
_refine_ls_wR_factor_ref 0.0892
_reflns_Friedel_coverage 0.000
_reflns_number_gt 4677
_reflns_number_total 5307
_reflns_threshold_expression 'I > 2\s(I)'
_cod_data_source_file c9dt04744a2.cif
_cod_data_source_block Compound_6
_cod_depositor_comments 'Adding full bibliography for 7703525--7703535.cif.'
_cod_original_sg_symbol_H-M 'P 21/n'
_cod_database_code 7703526
_shelx_shelxl_version_number 2018/3
_shelx_space_group_comment
; 
The symmetry employed for this shelxl refinement is uniquely defined 
by the following loop, which should always be used as a source of 
symmetry information in preference to the above space-group names. 
They are only intended as comments. 
;

loop_
_space_group_symop_operation_xyz
'x, y, z'
'-x+1/2, y+1/2, -z+1/2'
'-x, -y, -z'
'x-1/2, -y-1/2, z-1/2'

loop_
_atom_site_label
_atom_site_type_symbol
_atom_site_fract_x
_atom_site_fract_y
_atom_site_fract_z
_atom_site_U_iso_or_equiv
_atom_site_adp_type
_atom_site_occupancy
_atom_site_site_symmetry_order
_atom_site_calc_flag
_atom_site_refinement_flags_posn
_atom_site_refinement_flags_adp
_atom_site_refinement_flags_occupancy
_atom_site_disorder_assembly
_atom_site_disorder_group
Au1 Au 0.16722(3) 0.81494(2) 0.47860(2) 0.02738(9) Uani 1 1 d . . . . .
W1 W 0.33526(3) 0.74117(2) 0.57851(2) 0.02378(9) Uani 1 1 d . . . . .
Cl1 Cl 0.11823(13) 0.91422(9) 0.39113(7) 0.0222(3) Uani 1 1 d . . . . .
O2 O 0.1868(5) 0.6854(4) 0.7173(3) 0.0394(12) Uani 1 1 d . . . . .
O1 O 0.3735(6) 0.5546(4) 0.5258(3) 0.0465(14) Uani 1 1 d . . . . .
N6 N 0.4662(5) 0.9071(4) 0.6331(3) 0.0275(12) Uani 1 1 d . . . . .
N3 N 0.4856(5) 0.7861(4) 0.5030(3) 0.0268(12) Uani 1 1 d . . . . .
N2 N 0.6071(5) 0.7763(4) 0.6467(3) 0.0284(12) Uani 1 1 d . . . . .
N5 N 0.3464(5) 0.8706(4) 0.6229(3) 0.0241(11) Uani 1 1 d . . . . .
N4 N 0.5793(5) 0.8425(4) 0.5269(3) 0.0266(11) Uani 1 1 d . . . . .
N7 N 0.0698(6) 0.5855(4) 0.5832(3) 0.0299(12) Uani 1 1 d . . . . .
N1 N 0.5104(5) 0.7145(4) 0.6445(3) 0.0285(12) Uani 1 1 d . . . . .
C2 C 0.3581(7) 0.6221(5) 0.5452(4) 0.0340(16) Uani 1 1 d . . . . .
N8 N -0.1003(7) 0.3962(4) 0.6335(3) 0.0397(15) Uani 1 1 d . . . . .
C27 C 0.6644(7) 0.8598(5) 0.4745(3) 0.0300(14) Uani 1 1 d . . . . .
C3 C 0.2413(7) 0.7036(5) 0.6662(4) 0.0315(15) Uani 1 1 d . . . . .
C22 C 0.4511(7) 0.9790(5) 0.6699(4) 0.0317(15) Uani 1 1 d . . . . .
C4 C 0.0471(6) 0.6601(5) 0.5507(3) 0.0285(14) Uani 1 1 d . . . . .
C26 C 0.6248(8) 0.8149(5) 0.4150(4) 0.0381(17) Uani 1 1 d . . . . .
H26 H 0.664327 0.814597 0.370375 0.046 Uiso 1 1 calc R U . . .
C1 C 0.1630(7) 0.7159(4) 0.5468(4) 0.0290(14) Uani 1 1 d . . . . .
C8 C -0.0321(7) 0.5332(5) 0.5904(3) 0.0305(15) Uani 1 1 d . . . . .
C7 C -0.1572(7) 0.5528(5) 0.5673(4) 0.0373(17) Uani 1 1 d . . . . .
H7 H -0.225390 0.514493 0.573626 0.045 Uiso 1 1 calc R U . . .
C16 C 0.6811(7) 0.6684(5) 0.7084(4) 0.0369(16) Uani 1 1 d . . . . .
H16 H 0.734448 0.633851 0.736130 0.044 Uiso 1 1 calc R U . . .
C5 C -0.0757(7) 0.6842(5) 0.5254(4) 0.0361(16) Uani 1 1 d . . . . .
H5 H -0.087205 0.735975 0.502795 0.043 Uiso 1 1 calc R U . . .
C25 C 0.5139(8) 0.7704(5) 0.4355(4) 0.0358(16) Uani 1 1 d . . . . .
C15 C 0.5556(7) 0.6494(5) 0.6825(4) 0.0327(15) Uani 1 1 d . . . . .
C20 C 0.2583(6) 0.9211(5) 0.6527(4) 0.0298(14) Uani 1 1 d . . . . .
C19 C 0.1127(7) 0.9019(5) 0.6532(5) 0.0402(18) Uani 1 1 d . . . . .
H19A H 0.080783 0.898932 0.605085 0.060 Uiso 1 1 calc R U . . .
H19B H 0.067098 0.945801 0.678291 0.060 Uiso 1 1 calc R U . . .
H19C H 0.097973 0.848832 0.676581 0.060 Uiso 1 1 calc R U . . .
C6 C -0.1805(7) 0.6296(5) 0.5345(4) 0.0380(17) Uani 1 1 d . . . . .
H6 H -0.264268 0.644284 0.519079 0.046 Uiso 1 1 calc R U . . .
C9 C -0.0005(7) 0.4495(5) 0.6230(3) 0.0309(15) Uani 1 1 d . . . . .
C24 C 0.4341(10) 0.7108(7) 0.3899(4) 0.056(3) Uani 1 1 d . . . . .
H24A H 0.428340 0.656849 0.412977 0.084 Uiso 1 1 calc R U . . .
H24B H 0.475701 0.704258 0.344361 0.084 Uiso 1 1 calc R U . . .
H24C H 0.347559 0.733449 0.383233 0.084 Uiso 1 1 calc R U . . .
C21 C 0.3193(8) 0.9897(5) 0.6830(4) 0.0352(16) Uani 1 1 d . . . . .
H21 H 0.279845 1.034070 0.707249 0.042 Uiso 1 1 calc R U . . .
C14 C 0.4839(8) 0.5693(5) 0.6942(5) 0.0458(19) Uani 1 1 d . . . . .
H14A H 0.394401 0.575867 0.679040 0.069 Uiso 1 1 calc R U . . .
H14B H 0.486264 0.555155 0.743897 0.069 Uiso 1 1 calc R U . . .
H14C H 0.524484 0.525049 0.667114 0.069 Uiso 1 1 calc R U . . .
C17 C 0.7096(7) 0.7477(5) 0.6847(4) 0.0341(16) Uani 1 1 d . . . . .
C23 C 0.5624(8) 1.0336(5) 0.6932(4) 0.0415(18) Uani 1 1 d . . . . .
H23A H 0.620568 1.001520 0.723060 0.062 Uiso 1 1 calc R U . . .
H23B H 0.529061 1.080984 0.719350 0.062 Uiso 1 1 calc R U . . .
H23C H 0.609216 1.053328 0.652100 0.062 Uiso 1 1 calc R U . . .
C28 C 0.7788(8) 0.9172(6) 0.4832(4) 0.0432(19) Uani 1 1 d . . . . .
H28A H 0.748303 0.974017 0.489879 0.065 Uiso 1 1 calc R U . . .
H28B H 0.832457 0.914616 0.441254 0.065 Uiso 1 1 calc R U . . .
H28C H 0.829448 0.900107 0.523893 0.065 Uiso 1 1 calc R U . . .
C12 C 0.0533(9) 0.2940(6) 0.6789(4) 0.047(2) Uani 1 1 d . . . . .
H12 H 0.068515 0.240010 0.696754 0.057 Uiso 1 1 calc R U . . .
C18 C 0.8306(8) 0.7979(7) 0.6957(4) 0.049(2) Uani 1 1 d . . . . .
H18A H 0.862686 0.817162 0.650441 0.074 Uiso 1 1 calc R U . . .
H18B H 0.896102 0.763431 0.718295 0.074 Uiso 1 1 calc R U . . .
H18C H 0.811576 0.845697 0.725396 0.074 Uiso 1 1 calc R U . . .
C10 C 0.1290(8) 0.4284(5) 0.6408(4) 0.0410(18) Uani 1 1 d . . . . .
H10 H 0.196317 0.466945 0.632986 0.049 Uiso 1 1 calc R U . . .
C13 C -0.0725(9) 0.3200(5) 0.6609(4) 0.0440(19) Uani 1 1 d . . . . .
H13 H -0.141370 0.282535 0.668175 0.053 Uiso 1 1 calc R U . . .
B1 B 0.5909(7) 0.8617(5) 0.6070(4) 0.0271(15) Uani 1 1 d D . . . .
C11 C 0.1562(9) 0.3507(5) 0.6697(5) 0.0462(19) Uani 1 1 d . . . . .
H11 H 0.241339 0.336233 0.682729 0.055 Uiso 1 1 calc R U . . .
H1 H 0.683(7) 0.902(7) 0.615(6) 0.09(4) Uiso 1 1 d D . . . .

loop_
_atom_site_aniso_label
_atom_site_aniso_U_11
_atom_site_aniso_U_22
_atom_site_aniso_U_33
_atom_site_aniso_U_23
_atom_site_aniso_U_13
_atom_site_aniso_U_12
Au1 0.02535(15) 0.02964(16) 0.02712(15) 0.00149(10) -0.00254(10) -0.00476(10)
W1 0.02056(15) 0.02591(16) 0.02485(15) 0.00035(11) -0.00220(10) -0.00673(11)
Cl1 0.0216(7) 0.0237(7) 0.0213(6) 0.0076(5) -0.0013(5) -0.0033(5)
O2 0.046(3) 0.042(3) 0.030(3) 0.007(2) 0.003(2) -0.015(2)
O1 0.043(3) 0.036(3) 0.061(4) -0.014(3) -0.006(3) 0.001(3)
N6 0.027(3) 0.028(3) 0.028(3) -0.002(2) -0.001(2) -0.009(2)
N3 0.025(3) 0.030(3) 0.024(3) -0.003(2) -0.003(2) -0.010(2)
N2 0.021(3) 0.042(4) 0.022(3) 0.000(2) -0.001(2) -0.009(2)
N5 0.021(3) 0.028(3) 0.023(2) 0.004(2) -0.001(2) -0.007(2)
N4 0.025(3) 0.029(3) 0.026(3) 0.001(2) -0.001(2) -0.007(2)
N7 0.029(3) 0.032(3) 0.029(3) 0.000(2) 0.001(2) -0.005(2)
N1 0.024(3) 0.034(3) 0.027(3) 0.000(2) -0.003(2) -0.004(2)
C2 0.028(3) 0.036(4) 0.038(4) -0.005(3) -0.004(3) -0.001(3)
N8 0.047(4) 0.040(4) 0.032(3) -0.001(3) 0.002(3) -0.020(3)
C27 0.028(3) 0.034(4) 0.028(3) 0.008(3) 0.009(3) 0.001(3)
C3 0.026(3) 0.033(4) 0.036(4) 0.002(3) -0.010(3) -0.003(3)
C22 0.029(3) 0.033(4) 0.033(3) 0.000(3) 0.003(3) -0.006(3)
C4 0.025(3) 0.031(4) 0.030(3) 0.000(3) 0.000(2) -0.011(3)
C26 0.040(4) 0.045(5) 0.029(4) 0.001(3) 0.010(3) -0.005(3)
C1 0.033(4) 0.022(3) 0.032(3) 0.003(3) -0.007(3) 0.005(3)
C8 0.032(4) 0.035(4) 0.025(3) -0.007(3) -0.001(3) -0.012(3)
C7 0.028(4) 0.046(5) 0.037(4) -0.009(3) 0.004(3) -0.014(3)
C16 0.030(4) 0.046(4) 0.035(4) 0.007(3) -0.003(3) 0.001(3)
C5 0.034(4) 0.039(4) 0.036(4) -0.001(3) -0.002(3) -0.007(3)
C25 0.038(4) 0.039(4) 0.031(4) -0.006(3) 0.001(3) -0.009(3)
C15 0.034(4) 0.035(4) 0.029(3) 0.006(3) -0.002(3) 0.000(3)
C20 0.025(3) 0.032(4) 0.033(3) 0.005(3) 0.001(3) -0.005(3)
C19 0.020(3) 0.045(5) 0.056(5) -0.002(4) 0.004(3) -0.007(3)
C6 0.027(3) 0.047(5) 0.041(4) -0.001(3) -0.001(3) -0.004(3)
C9 0.040(4) 0.028(4) 0.025(3) -0.005(3) 0.001(3) -0.015(3)
C24 0.062(6) 0.076(7) 0.031(4) -0.023(4) 0.000(4) -0.019(5)
C21 0.039(4) 0.025(4) 0.041(4) -0.003(3) 0.006(3) -0.006(3)
C14 0.047(5) 0.040(4) 0.051(5) 0.013(4) -0.009(4) -0.008(4)
C17 0.021(3) 0.056(5) 0.025(3) -0.003(3) -0.001(3) 0.000(3)
C23 0.041(4) 0.033(4) 0.050(4) -0.011(3) 0.004(3) -0.014(3)
C28 0.039(4) 0.052(5) 0.039(4) 0.007(4) 0.015(3) -0.014(4)
C12 0.065(6) 0.037(4) 0.040(4) 0.003(3) -0.002(4) -0.009(4)
C18 0.031(4) 0.080(7) 0.037(4) 0.009(4) -0.010(3) -0.013(4)
C10 0.042(4) 0.039(4) 0.042(4) -0.002(3) -0.001(3) -0.012(3)
C13 0.052(5) 0.039(5) 0.040(4) 0.000(3) 0.002(4) -0.020(4)
B1 0.025(3) 0.031(4) 0.025(3) -0.001(3) 0.001(3) -0.007(3)
C11 0.052(5) 0.036(4) 0.051(5) 0.003(4) -0.008(4) -0.005(4)

loop_
_atom_type_symbol
_atom_type_description
_atom_type_scat_dispersion_real
_atom_type_scat_dispersion_imag
_atom_type_scat_source
C C 0.0181 0.0091 'International Tables Vol C Tables 4.2.6.8 and 6.1.1.4'
H H 0.0000 0.0000 'International Tables Vol C Tables 4.2.6.8 and 6.1.1.4'
B B 0.0090 0.0039 'International Tables Vol C Tables 4.2.6.8 and 6.1.1.4'
N N 0.0311 0.0180 'International Tables Vol C Tables 4.2.6.8 and 6.1.1.4'
O O 0.0492 0.0322 'International Tables Vol C Tables 4.2.6.8 and 6.1.1.4'
Cl Cl 0.3639 0.7018 'International Tables Vol C Tables 4.2.6.8 and 6.1.1.4'
W W -5.4734 5.5774 'International Tables Vol C Tables 4.2.6.8 and 6.1.1.4'
Au Au -4.4197 7.2980 'International Tables Vol C Tables 4.2.6.8 and 6.1.1.4'

loop_
_geom_angle_atom_site_label_1
_geom_angle_atom_site_label_2
_geom_angle_atom_site_label_3
_geom_angle
_geom_angle_site_symmetry_1
_geom_angle_site_symmetry_3
_geom_angle_publ_flag
C1 Au1 Cl1 164.7(2) . . ?
C1 Au1 W1 42.8(2) . . ?
Cl1 Au1 W1 152.46(4) . . ?
C1 W1 C3 75.5(3) . . ?
C1 W1 C2 79.1(3) . . ?
C3 W1 C2 91.9(3) . . ?
C1 W1 N3 120.7(2) . . ?
C3 W1 N3 163.8(2) . . ?
C2 W1 N3 91.2(3) . . ?
C1 W1 N1 151.8(3) . . ?
C3 W1 N1 82.6(2) . . ?
C2 W1 N1 84.3(3) . . ?
N3 W1 N1 81.9(2) . . ?
C1 W1 N5 111.1(2) . . ?
C3 W1 N5 89.4(3) . . ?
C2 W1 N5 169.7(2) . . ?
N3 W1 N5 84.7(2) . . ?
N1 W1 N5 85.8(2) . . ?
C1 W1 Au1 46.5(2) . . ?
C3 W1 Au1 112.51(19) . . ?
C2 W1 Au1 104.9(2) . . ?
N3 W1 Au1 81.96(15) . . ?
N1 W1 Au1 161.63(15) . . ?
N5 W1 Au1 84.02(13) . . ?
C22 N6 N5 109.1(6) . . ?
C22 N6 B1 130.9(6) . . ?
N5 N6 B1 119.8(5) . . ?
C25 N3 N4 106.2(5) . . ?
C25 N3 W1 135.0(5) . . ?
N4 N3 W1 118.8(4) . . ?
C17 N2 N1 109.2(6) . . ?
C17 N2 B1 129.1(6) . . ?
N1 N2 B1 121.7(5) . . ?
C20 N5 N6 107.0(6) . . ?
C20 N5 W1 133.0(4) . . ?
N6 N5 W1 119.3(4) . . ?
C27 N4 N3 110.1(6) . . ?
C27 N4 B1 128.9(6) . . ?
N3 N4 B1 119.7(5) . . ?
C8 N7 C4 117.1(6) . . ?
C15 N1 N2 106.6(5) . . ?
C15 N1 W1 136.4(5) . . ?
N2 N1 W1 116.9(4) . . ?
O1 C2 W1 178.7(7) . . ?
C9 N8 C13 117.7(7) . . ?
N4 C27 C26 107.4(6) . . ?
N4 C27 C28 123.6(7) . . ?
C26 C27 C28 129.0(6) . . ?
O2 C3 W1 177.3(7) . . ?
N6 C22 C21 108.0(6) . . ?
N6 C22 C23 123.7(7) . . ?
C21 C22 C23 128.2(7) . . ?
N7 C4 C5 123.2(6) . . ?
N7 C4 C1 114.2(6) . . ?
C5 C4 C1 122.5(7) . . ?
C27 C26 C25 105.8(6) . . ?
C27 C26 H26 127.1 . . ?
C25 C26 H26 127.1 . . ?
C4 C1 W1 148.3(5) . . ?
C4 C1 Au1 120.9(5) . . ?
W1 C1 Au1 90.7(3) . . ?
N7 C8 C7 123.2(7) . . ?
N7 C8 C9 115.1(6) . . ?
C7 C8 C9 121.7(7) . . ?
C8 C7 C6 119.6(7) . . ?
C8 C7 H7 120.2 . . ?
C6 C7 H7 120.2 . . ?
C17 C16 C15 106.3(7) . . ?
C17 C16 H16 126.8 . . ?
C15 C16 H16 126.8 . . ?
C6 C5 C4 118.7(7) . . ?
C6 C5 H5 120.7 . . ?
C4 C5 H5 120.7 . . ?
N3 C25 C26 110.5(6) . . ?
N3 C25 C24 122.8(7) . . ?
C26 C25 C24 126.7(7) . . ?
N1 C15 C16 109.4(7) . . ?
N1 C15 C14 124.8(7) . . ?
C16 C15 C14 125.8(7) . . ?
N5 C20 C21 110.1(6) . . ?
N5 C20 C19 123.0(7) . . ?
C21 C20 C19 126.8(7) . . ?
C20 C19 H19A 109.5 . . ?
C20 C19 H19B 109.5 . . ?
H19A C19 H19B 109.5 . . ?
C20 C19 H19C 109.5 . . ?
H19A C19 H19C 109.5 . . ?
H19B C19 H19C 109.5 . . ?
C7 C6 C5 118.2(7) . . ?
C7 C6 H6 120.9 . . ?
C5 C6 H6 120.9 . . ?
N8 C9 C10 122.1(7) . . ?
N8 C9 C8 117.2(7) . . ?
C10 C9 C8 120.7(6) . . ?
C25 C24 H24A 109.5 . . ?
C25 C24 H24B 109.5 . . ?
H24A C24 H24B 109.5 . . ?
C25 C24 H24C 109.5 . . ?
H24A C24 H24C 109.5 . . ?
H24B C24 H24C 109.5 . . ?
C20 C21 C22 105.7(7) . . ?
C20 C21 H21 127.2 . . ?
C22 C21 H21 127.2 . . ?
C15 C14 H14A 109.5 . . ?
C15 C14 H14B 109.5 . . ?
H14A C14 H14B 109.5 . . ?
C15 C14 H14C 109.5 . . ?
H14A C14 H14C 109.5 . . ?
H14B C14 H14C 109.5 . . ?
N2 C17 C16 108.5(6) . . ?
N2 C17 C18 122.6(8) . . ?
C16 C17 C18 128.9(7) . . ?
C22 C23 H23A 109.5 . . ?
C22 C23 H23B 109.5 . . ?
H23A C23 H23B 109.5 . . ?
C22 C23 H23C 109.5 . . ?
H23A C23 H23C 109.5 . . ?
H23B C23 H23C 109.5 . . ?
C27 C28 H28A 109.5 . . ?
C27 C28 H28B 109.5 . . ?
H28A C28 H28B 109.5 . . ?
C27 C28 H28C 109.5 . . ?
H28A C28 H28C 109.5 . . ?
H28B C28 H28C 109.5 . . ?
C13 C12 C11 118.2(8) . . ?
C13 C12 H12 120.9 . . ?
C11 C12 H12 120.9 . . ?
C17 C18 H18A 109.5 . . ?
C17 C18 H18B 109.5 . . ?
H18A C18 H18B 109.5 . . ?
C17 C18 H18C 109.5 . . ?
H18A C18 H18C 109.5 . . ?
H18B C18 H18C 109.5 . . ?
C11 C10 C9 119.7(8) . . ?
C11 C10 H10 120.1 . . ?
C9 C10 H10 120.1 . . ?
N8 C13 C12 123.7(8) . . ?
N8 C13 H13 118.1 . . ?
C12 C13 H13 118.1 . . ?
N4 B1 N6 110.0(6) . . ?
N4 B1 N2 107.7(6) . . ?
N6 B1 N2 109.9(5) . . ?
N4 B1 H1 108(6) . . ?
N6 B1 H1 112(6) . . ?
N2 B1 H1 109(6) . . ?
C10 C11 C12 118.5(8) . . ?
C10 C11 H11 120.8 . . ?
C12 C11 H11 120.8 . . ?

loop_
_geom_bond_atom_site_label_1
_geom_bond_atom_site_label_2
_geom_bond_distance
_geom_bond_site_symmetry_2
_geom_bond_publ_flag
Au1 C1 2.025(7) . ?
Au1 Cl1 2.3256(13) . ?
Au1 W1 2.7913(4) . ?
W1 C1 1.895(7) . ?
W1 C3 1.997(8) . ?
W1 C2 2.000(8) . ?
W1 N3 2.208(6) . ?
W1 N1 2.210(5) . ?
W1 N5 2.216(6) . ?
O2 C3 1.146(9) . ?
O1 C2 1.140(10) . ?
N6 C22 1.341(10) . ?
N6 N5 1.363(7) . ?
N6 B1 1.542(10) . ?
N3 C25 1.323(9) . ?
N3 N4 1.381(8) . ?
N2 C17 1.343(9) . ?
N2 N1 1.390(8) . ?
N2 B1 1.551(10) . ?
N5 C20 1.327(9) . ?
N4 C27 1.341(8) . ?
N4 B1 1.537(9) . ?
N7 C8 1.335(9) . ?
N7 C4 1.349(9) . ?
N1 C15 1.334(10) . ?
N8 C9 1.337(9) . ?
N8 C13 1.340(11) . ?
C27 C26 1.383(11) . ?
C27 C28 1.487(11) . ?
C22 C21 1.377(11) . ?
C22 C23 1.490(10) . ?
C4 C5 1.391(10) . ?
C4 C1 1.477(10) . ?
C26 C25 1.388(11) . ?
C26 H26 0.9300 . ?
C8 C7 1.381(11) . ?
C8 C9 1.495(10) . ?
C7 C6 1.384(12) . ?
C7 H7 0.9300 . ?
C16 C17 1.363(11) . ?
C16 C15 1.400(10) . ?
C16 H16 0.9300 . ?
C5 C6 1.385(11) . ?
C5 H5 0.9300 . ?
C25 C24 1.510(11) . ?
C15 C14 1.480(11) . ?
C20 C21 1.372(10) . ?
C20 C19 1.515(9) . ?
C19 H19A 0.9600 . ?
C19 H19B 0.9600 . ?
C19 H19C 0.9600 . ?
C6 H6 0.9300 . ?
C9 C10 1.401(11) . ?
C24 H24A 0.9600 . ?
C24 H24B 0.9600 . ?
C24 H24C 0.9600 . ?
C21 H21 0.9300 . ?
C14 H14A 0.9600 . ?
C14 H14B 0.9600 . ?
C14 H14C 0.9600 . ?
C17 C18 1.481(11) . ?
C23 H23A 0.9600 . ?
C23 H23B 0.9600 . ?
C23 H23C 0.9600 . ?
C28 H28A 0.9600 . ?
C28 H28B 0.9600 . ?
C28 H28C 0.9600 . ?
C12 C13 1.388(13) . ?
C12 C11 1.391(12) . ?
C12 H12 0.9300 . ?
C18 H18A 0.9600 . ?
C18 H18B 0.9600 . ?
C18 H18C 0.9600 . ?
C10 C11 1.373(12) . ?
C10 H10 0.9300 . ?
C13 H13 0.9300 . ?
B1 H1 1.14(2) . ?
C11 H11 0.9300 . ?

loop_
_geom_torsion_atom_site_label_1
_geom_torsion_atom_site_label_2
_geom_torsion_atom_site_label_3
_geom_torsion_atom_site_label_4
_geom_torsion
_geom_torsion_site_symmetry_1
_geom_torsion_site_symmetry_2
_geom_torsion_site_symmetry_3
_geom_torsion_site_symmetry_4
_geom_torsion_publ_flag
C22 N6 N5 C20 0.8(7) . . . . ?
B1 N6 N5 C20 177.6(6) . . . . ?
C22 N6 N5 W1 -170.8(4) . . . . ?
B1 N6 N5 W1 6.0(7) . . . . ?
C25 N3 N4 C27 -0.8(8) . . . . ?
W1 N3 N4 C27 177.6(5) . . . . ?
C25 N3 N4 B1 -168.7(6) . . . . ?
W1 N3 N4 B1 9.7(8) . . . . ?
C17 N2 N1 C15 0.9(7) . . . . ?
B1 N2 N1 C15 178.9(6) . . . . ?
C17 N2 N1 W1 -175.7(4) . . . . ?
B1 N2 N1 W1 2.2(8) . . . . ?
N3 N4 C27 C26 0.9(8) . . . . ?
B1 N4 C27 C26 167.3(7) . . . . ?
N3 N4 C27 C28 -178.9(7) . . . . ?
B1 N4 C27 C28 -12.5(12) . . . . ?
N5 N6 C22 C21 -0.6(8) . . . . ?
B1 N6 C22 C21 -177.0(7) . . . . ?
N5 N6 C22 C23 177.4(7) . . . . ?
B1 N6 C22 C23 1.0(12) . . . . ?
C8 N7 C4 C5 0.3(10) . . . . ?
C8 N7 C4 C1 178.0(6) . . . . ?
N4 C27 C26 C25 -0.6(9) . . . . ?
C28 C27 C26 C25 179.2(8) . . . . ?
N7 C4 C1 W1 -14.6(14) . . . . ?
C5 C4 C1 W1 163.1(8) . . . . ?
N7 C4 C1 Au1 163.3(5) . . . . ?
C5 C4 C1 Au1 -19.1(10) . . . . ?
C3 W1 C1 C4 -39.6(10) . . . . ?
C2 W1 C1 C4 55.3(10) . . . . ?
N3 W1 C1 C4 140.2(10) . . . . ?
N1 W1 C1 C4 0.4(14) . . . . ?
N5 W1 C1 C4 -123.2(10) . . . . ?
Au1 W1 C1 C4 178.1(12) . . . . ?
C3 W1 C1 Au1 142.3(3) . . . . ?
C2 W1 C1 Au1 -122.8(3) . . . . ?
N3 W1 C1 Au1 -37.9(4) . . . . ?
N1 W1 C1 Au1 -177.8(4) . . . . ?
N5 W1 C1 Au1 58.7(3) . . . . ?
C4 N7 C8 C7 -0.9(10) . . . . ?
C4 N7 C8 C9 176.7(6) . . . . ?
N7 C8 C7 C6 0.3(11) . . . . ?
C9 C8 C7 C6 -177.1(7) . . . . ?
N7 C4 C5 C6 0.7(11) . . . . ?
C1 C4 C5 C6 -176.7(7) . . . . ?
N4 N3 C25 C26 0.4(9) . . . . ?
W1 N3 C25 C26 -177.6(6) . . . . ?
N4 N3 C25 C24 179.8(8) . . . . ?
W1 N3 C25 C24 1.7(13) . . . . ?
C27 C26 C25 N3 0.1(10) . . . . ?
C27 C26 C25 C24 -179.2(9) . . . . ?
N2 N1 C15 C16 -0.7(8) . . . . ?
W1 N1 C15 C16 175.0(5) . . . . ?
N2 N1 C15 C14 -179.9(7) . . . . ?
W1 N1 C15 C14 -4.2(12) . . . . ?
C17 C16 C15 N1 0.3(9) . . . . ?
C17 C16 C15 C14 179.5(8) . . . . ?
N6 N5 C20 C21 -0.6(8) . . . . ?
W1 N5 C20 C21 169.3(5) . . . . ?
N6 N5 C20 C19 -179.4(6) . . . . ?
W1 N5 C20 C19 -9.4(10) . . . . ?
C8 C7 C6 C5 0.8(11) . . . . ?
C4 C5 C6 C7 -1.3(11) . . . . ?
C13 N8 C9 C10 -1.1(11) . . . . ?
C13 N8 C9 C8 178.2(6) . . . . ?
N7 C8 C9 N8 177.8(6) . . . . ?
C7 C8 C9 N8 -4.6(10) . . . . ?
N7 C8 C9 C10 -2.9(9) . . . . ?
C7 C8 C9 C10 174.7(7) . . . . ?
N5 C20 C21 C22 0.3(8) . . . . ?
C19 C20 C21 C22 179.0(7) . . . . ?
N6 C22 C21 C20 0.2(8) . . . . ?
C23 C22 C21 C20 -177.6(8) . . . . ?
N1 N2 C17 C16 -0.7(8) . . . . ?
B1 N2 C17 C16 -178.5(6) . . . . ?
N1 N2 C17 C18 178.5(7) . . . . ?
B1 N2 C17 C18 0.7(12) . . . . ?
C15 C16 C17 N2 0.3(8) . . . . ?
C15 C16 C17 C18 -178.9(8) . . . . ?
N8 C9 C10 C11 0.2(12) . . . . ?
C8 C9 C10 C11 -179.0(7) . . . . ?
C9 N8 C13 C12 0.2(12) . . . . ?
C11 C12 C13 N8 1.5(13) . . . . ?
C27 N4 B1 N6 128.9(7) . . . . ?
N3 N4 B1 N6 -65.8(8) . . . . ?
C27 N4 B1 N2 -111.3(8) . . . . ?
N3 N4 B1 N2 54.0(8) . . . . ?
C22 N6 B1 N4 -128.1(7) . . . . ?
N5 N6 B1 N4 55.9(8) . . . . ?
C22 N6 B1 N2 113.5(8) . . . . ?
N5 N6 B1 N2 -62.5(7) . . . . ?
C17 N2 B1 N4 115.5(7) . . . . ?
N1 N2 B1 N4 -62.0(8) . . . . ?
C17 N2 B1 N6 -124.6(7) . . . . ?
N1 N2 B1 N6 57.8(8) . . . . ?
C9 C10 C11 C12 1.5(13) . . . . ?
C13 C12 C11 C10 -2.3(13) . . . . ?
